data_2015235
loop_
_publ_author_name
'Grigoriev, Mikhail S.'
'Den Auwer, Christophe'
'Meyer, Daniel'
'Moisy, Philippe'

_publ_section_title
;Poly[[[diaquadioxouranium(VI)]-\m~3~-nitriliotriacetato-\k^3^<i>O</i>:<i>O</i>':<i>O</i>'']
 trihydrate]
;
_journal_coeditor_code FA3002
_journal_issue 4
_journal_name_full 'Acta Crystallographica Section C'
_journal_page_first m163
_journal_page_last m165
_journal_paper_doi 10.1107/S0108270106006949
_journal_volume 62
_journal_year 2006
_chemical_formula_iupac '[U (C6 H7 O6) O2 (H2 O)2], 3H2 O'
_chemical_formula_moiety 'C6 H11 N O10 U, 3H2 O'
_chemical_formula_sum 'C6 H17 N O13 U'
_chemical_formula_weight 549.24
_chemical_name_systematic
;
Poly[[[diaquadioxouranium(VI)]-\m~3~-nitriliotriacetato-\k^3^O:O':O'']
trihydrate]
;
_space_group_IT_number 14
_symmetry_cell_setting monoclinic
_symmetry_space_group_name_Hall '-P 2yn'
_symmetry_space_group_name_H-M 'P 1 21/n 1'
_atom_sites_solution_hydrogens geom
_atom_sites_solution_primary direct
_atom_sites_solution_secondary difmap
_audit_creation_method SHELXL-97
_cell_angle_alpha 90.00
_cell_angle_beta 95.0178(15)
_cell_angle_gamma 90.00
_cell_formula_units_Z 4
_cell_length_a 10.8858(3)
_cell_length_b 9.9530(2)
_cell_length_c 13.3275(3)
_cell_measurement_reflns_used 16104
_cell_measurement_temperature 120(2)
_cell_measurement_theta_max 27.41
_cell_measurement_theta_min 2.53
_cell_volume 1438.45(6)
_computing_cell_refinement 'HKL Package (Otwinowski & Minor, 1997)'
_computing_data_collection 'COLLECT (Nonius, 1998)'
_computing_data_reduction 'HKL Package'
_computing_molecular_graphics 'SHELXTL (Sheldrick, 1997b)'
_computing_publication_material SHELXTL
_computing_structure_refinement 'SHELXL97 (Sheldrick, 1997a)'
_computing_structure_solution 'SHELXS97 (Sheldrick, 1997a)'
_diffrn_ambient_temperature 120(2)
_diffrn_measured_fraction_theta_full 0.991
_diffrn_measured_fraction_theta_max 0.991
_diffrn_measurement_device_type
;
Nonius KappaCCD area-detector
;
_diffrn_measurement_method '\f- and \w'
_diffrn_radiation_monochromator graphite
_diffrn_radiation_source 'fine-focus sealed tube'
_diffrn_radiation_type MoK\a
_diffrn_radiation_wavelength 0.71073
_diffrn_reflns_av_R_equivalents 0.0648
_diffrn_reflns_av_sigmaI/netI 0.0536
_diffrn_reflns_limit_h_max 13
_diffrn_reflns_limit_h_min -14
_diffrn_reflns_limit_k_max 12
_diffrn_reflns_limit_k_min -12
_diffrn_reflns_limit_l_max 17
_diffrn_reflns_limit_l_min -16
_diffrn_reflns_number 16104
_diffrn_reflns_theta_full 27.41
_diffrn_reflns_theta_max 27.41
_diffrn_reflns_theta_min 2.53
_diffrn_standards_number 0
_exptl_absorpt_coefficient_mu 11.352
_exptl_absorpt_correction_T_max 0.635
_exptl_absorpt_correction_T_min 0.487
_exptl_absorpt_correction_type multi-scan
_exptl_absorpt_process_details '(MULABS in PLATON; Spek, 2003)'
_exptl_crystal_colour yellow
_exptl_crystal_density_diffrn 2.536
_exptl_crystal_density_method 'not measured'
_exptl_crystal_description parallelepiped
_exptl_crystal_F_000 1024
_exptl_crystal_size_max 0.10
_exptl_crystal_size_mid 0.06
_exptl_crystal_size_min 0.04
_refine_diff_density_max 2.023
_refine_diff_density_min -1.711
_refine_ls_extinction_method none
_refine_ls_goodness_of_fit_ref 1.028
_refine_ls_hydrogen_treatment mixed
_refine_ls_matrix_type full
_refine_ls_number_parameters 221
_refine_ls_number_reflns 3240
_refine_ls_number_restraints 16
_refine_ls_restrained_S_all 1.026
_refine_ls_R_factor_all 0.0463
_refine_ls_R_factor_gt 0.0290
_refine_ls_shift/su_max 0.061
_refine_ls_shift/su_mean 0.000
_refine_ls_structure_factor_coef Fsqd
_refine_ls_weighting_details 'calc w=1/[\s^2^(Fo^2^)+(0.0254P)^2^] where P=(Fo^2^+2Fc^2^)/3'
_refine_ls_weighting_scheme calc
_refine_ls_wR_factor_gt 0.0563
_refine_ls_wR_factor_ref 0.0613
_reflns_number_gt 2599
_reflns_number_total 3240
_reflns_threshold_expression I>2\s(I)
_cod_data_source_file fa3002.cif
_cod_data_source_block I
_cod_original_sg_symbol_H-M 'P 21/n'
_cod_database_code 2015235

loop_
_symmetry_equiv_pos_as_xyz
'x, y, z'
'-x+1/2, y+1/2, -z+1/2'
'-x, -y, -z'
'x-1/2, -y-1/2, z-1/2'

loop_
_atom_site_type_symbol
_atom_site_label
_atom_site_fract_x
_atom_site_fract_y
_atom_site_fract_z
_atom_site_U_iso_or_equiv
_atom_site_adp_type
_atom_site_calc_flag
_atom_site_refinement_flags
_atom_site_occupancy
U U 0.617473(17) 0.705417(17) 0.327790(14) 0.01074(7) Uani d . 1
O O1 0.5419(3) 0.6416(3) 0.4305(3) 0.0161(8) Uani d . 1
O O2 0.6979(3) 0.7639(3) 0.2268(3) 0.0160(8) Uani d . 1
O O3 0.4276(3) 0.7658(3) 0.2330(3) 0.0151(8) Uani d . 1
O O4 0.2905(3) 0.6285(3) 0.2961(3) 0.0173(8) Uani d . 1
O O5 -0.0625(3) 0.4240(3) 0.1211(3) 0.0160(8) Uani d . 1
O O6 -0.0431(3) 0.5496(3) 0.2622(3) 0.0182(8) Uani d . 1
O O7 -0.0575(3) 1.0253(3) 0.2809(3) 0.0163(8) Uani d . 1
O O8 0.0676(4) 0.8691(4) 0.3533(3) 0.0231(9) Uani d . 1
O O9 0.7827(3) 0.7945(4) 0.4450(3) 0.0170(8) Uani d D 1
H H9A 0.798(5) 0.877(2) 0.454(4) 0.020 Uiso d D 1
H H9B 0.848(3) 0.751(4) 0.460(4) 0.020 Uiso d D 1
O O10 0.7652(3) 0.5354(3) 0.3694(3) 0.0157(8) Uani d D 1
H H10A 0.767(5) 0.466(3) 0.404(3) 0.019 Uiso d D 1
H H10B 0.818(4) 0.529(5) 0.328(3) 0.019 Uiso d D 1
O O12 0.7413(5) 0.3297(4) 0.4932(3) 0.0393(13) Uani d D 1
H H12A 0.774(7) 0.252(4) 0.495(5) 0.047 Uiso d D 1
H H12B 0.726(7) 0.345(6) 0.554(2) 0.047 Uiso d D 1
O O13 0.9759(4) 0.6448(5) 0.5289(3) 0.0317(10) Uani d D 1
H H13A 0.991(6) 0.642(7) 0.5909(16) 0.038 Uiso d D 1
N N 0.0961(4) 0.7338(4) 0.1901(3) 0.0102(9) Uani d . 1
H H1 0.1005(15) 0.705(3) 0.250(5) 0.03(2) Uiso d D 1
C C1 0.2203(5) 0.7937(5) 0.1763(4) 0.0126(11) Uani d D 1
H H1A 0.2206 0.8899 0.1952 0.015 Uiso calc R 1
H H1B 0.2368 0.7873 0.1046 0.015 Uiso calc R 1
C C2 0.3204(5) 0.7204(5) 0.2409(4) 0.0142(11) Uani d . 1
C C3 0.0655(5) 0.6148(5) 0.1245(4) 0.0140(11) Uani d D 1
H H3A 0.1419 0.5653 0.1130 0.017 Uiso calc R 1
H H3B 0.0265 0.6448 0.0584 0.017 Uiso calc R 1
C C4 -0.0223(5) 0.5230(5) 0.1752(4) 0.0136(11) Uani d . 1
C C5 -0.0031(5) 0.8380(5) 0.1815(4) 0.0131(11) Uani d D 1
H H5A -0.0849 0.7948 0.1695 0.016 Uiso calc R 1
H H5B 0.0086 0.8991 0.1245 0.016 Uiso calc R 1
C C6 0.0050(5) 0.9166(5) 0.2802(4) 0.0132(11) Uani d . 1
O O11 0.8345(4) 1.0573(4) 0.4641(3) 0.0208(9) Uani d D 1
H H11A 0.876(4) 1.067(6) 0.5206(19) 0.025 Uiso d D 1
H H11B 0.884(4) 1.073(6) 0.420(3) 0.025 Uiso d D 1

loop_
_atom_site_aniso_label
_atom_site_aniso_U_11
_atom_site_aniso_U_22
_atom_site_aniso_U_33
_atom_site_aniso_U_12
_atom_site_aniso_U_13
_atom_site_aniso_U_23
U 0.00950(11) 0.00953(10) 0.01327(11) 0.00028(8) 0.00147(7) 0.00067(8)
O1 0.015(2) 0.0121(18) 0.022(2) 0.0000(16) 0.0055(16) 0.0017(15)
O2 0.013(2) 0.0127(18) 0.022(2) -0.0014(15) 0.0025(16) 0.0004(15)
O3 0.0096(19) 0.0140(18) 0.021(2) -0.0009(15) -0.0043(15) 0.0027(15)
O4 0.018(2) 0.0127(18) 0.021(2) 0.0013(16) 0.0013(16) 0.0045(16)
O5 0.015(2) 0.0133(18) 0.019(2) -0.0065(15) -0.0010(16) 0.0025(15)
O6 0.021(2) 0.0177(19) 0.017(2) -0.0059(16) 0.0061(16) -0.0031(16)
O7 0.020(2) 0.0127(18) 0.0162(19) 0.0036(16) 0.0042(16) 0.0014(15)
O8 0.029(2) 0.023(2) 0.017(2) 0.0111(19) -0.0040(18) -0.0025(17)
O9 0.012(2) 0.0134(18) 0.024(2) 0.0029(16) -0.0075(16) 0.0002(17)
O10 0.014(2) 0.0118(18) 0.021(2) 0.0037(16) 0.0039(16) 0.0043(16)
O12 0.072(4) 0.024(2) 0.024(2) 0.012(2) 0.019(3) 0.0070(19)
O13 0.027(2) 0.048(3) 0.019(2) 0.004(2) -0.003(2) 0.006(2)
N 0.010(2) 0.010(2) 0.011(2) -0.0016(17) 0.0024(17) -0.0003(17)
C1 0.011(3) 0.010(2) 0.016(3) -0.004(2) -0.003(2) 0.001(2)
C2 0.014(3) 0.013(3) 0.015(3) 0.001(2) 0.002(2) -0.002(2)
C3 0.014(3) 0.010(2) 0.018(3) -0.003(2) 0.002(2) -0.002(2)
C4 0.010(3) 0.012(2) 0.018(3) 0.001(2) -0.002(2) 0.003(2)
C5 0.012(3) 0.015(2) 0.012(3) 0.001(2) 0.001(2) 0.002(2)
C6 0.013(3) 0.013(3) 0.014(3) -0.002(2) 0.003(2) 0.001(2)
O11 0.026(2) 0.024(2) 0.013(2) -0.0034(18) 0.0011(18) -0.0003(17)

loop_
_atom_type_symbol
_atom_type_description
_atom_type_scat_dispersion_real
_atom_type_scat_dispersion_imag
_atom_type_scat_source
C C 0.0033 0.0016 'International Tables Vol C Tables 4.2.6.8 and 6.1.1.4'
H H 0.0000 0.0000 'International Tables Vol C Tables 4.2.6.8 and 6.1.1.4'
N N 0.0061 0.0033 'International Tables Vol C Tables 4.2.6.8 and 6.1.1.4'
O O 0.0106 0.0060 'International Tables Vol C Tables 4.2.6.8 and 6.1.1.4'
U U -9.6767 9.6646 'International Tables Vol C Tables 4.2.6.8 and 6.1.1.4'

loop_
_geom_angle_atom_site_label_1
_geom_angle_atom_site_label_2
_geom_angle_atom_site_label_3
_geom_angle_site_symmetry_1
_geom_angle_site_symmetry_3
_geom_angle
O2 U O1 . . 177.52(16)
O2 U O7 . 2_545 84.96(14)
O1 U O7 . 2_545 94.56(14)
O2 U O10 . . 92.41(15)
O1 U O10 . . 85.11(14)
O7 U O10 2_545 . 75.33(13)
O2 U O5 . 2 94.05(14)
O1 U O5 . 2 87.77(14)
O7 U O5 2_545 2 144.04(13)
O10 U O5 . 2 140.51(13)
O2 U O3 . . 88.75(15)
O1 U O3 . . 93.41(15)
O7 U O3 2_545 . 71.83(12)
O10 U O3 . . 146.90(12)
O5 U O3 2 . 72.22(12)
O2 U O9 . . 88.89(15)
O1 U O9 . . 90.11(15)
O7 U O9 2_545 . 144.74(12)
O10 U O9 . . 70.28(12)
O5 U O9 2 . 70.95(12)
O3 U O9 . . 142.82(12)
C2 O3 U . . 128.7(3)
C4 O5 U . 2_545 129.0(3)
C6 O7 U . 2 139.2(3)
U O9 H9A . . 125(3)
U O9 H9B . . 122(4)
H9A O9 H9B . . 108(3)
U O10 H10A . . 135(3)
U O10 H10B . . 113(3)
H10A O10 H10B . . 109(3)
H12A O12 H12B . . 105(3)
C3 N C5 . . 112.5(4)
C3 N C1 . . 113.5(4)
C5 N C1 . . 111.5(4)
C3 N H1 . . 106.1(12)
C5 N H1 . . 106.8(12)
C1 N H1 . . 105.7(12)
N C1 C2 . . 110.5(4)
N C1 H1A . . 109.6
C2 C1 H1A . . 109.6
N C1 H1B . . 109.6
C2 C1 H1B . . 109.6
H1A C1 H1B . . 108.1
O4 C2 O3 . . 127.4(5)
O4 C2 C1 . . 118.7(5)
O3 C2 C1 . . 113.9(4)
N C3 C4 . . 109.4(4)
N C3 H3A . . 109.8
C4 C3 H3A . . 109.8
N C3 H3B . . 109.8
C4 C3 H3B . . 109.8
H3A C3 H3B . . 108.2
O6 C4 O5 . . 128.1(5)
O6 C4 C3 . . 117.7(5)
O5 C4 C3 . . 114.3(4)
N C5 C6 . . 107.6(4)
N C5 H5A . . 110.2
C6 C5 H5A . . 110.2
N C5 H5B . . 110.2
C6 C5 H5B . . 110.2
H5A C5 H5B . . 108.5
O8 C6 O7 . . 125.2(5)
O8 C6 C5 . . 118.0(4)
O7 C6 C5 . . 116.7(5)
H11A O11 H11B . . 106(3)

loop_
_geom_bond_atom_site_label_1
_geom_bond_atom_site_label_2
_geom_bond_site_symmetry_2
_geom_bond_distance
_geom_bond_publ_flag
U O1 . 1.775(3) yes
U O2 . 1.767(3) yes
U O3 . 2.402(4) yes
U O9 . 2.443(4) yes
U O10 . 2.367(3) yes
U O5 2 2.372(3) yes
U O7 2_545 2.361(3) yes
O3 C2 . 1.265(6) ?
O4 C2 . 1.236(6) ?
O5 C4 . 1.275(6) ?
O5 U 2_545 2.372(3) ?
O6 C4 . 1.230(6) ?
O7 C6 . 1.278(6) ?
O7 U 2 2.361(3) ?
O8 C6 . 1.233(6) ?
O9 H9A . 0.842(19) ?
O9 H9B . 0.836(19) ?
O10 H10A . 0.827(19) ?
O10 H10B . 0.841(19) ?
O12 H12A . 0.852(19) ?
O12 H12B . 0.851(19) ?
O13 H13A . 0.83(2) ?
N C3 . 1.493(6) ?
N C5 . 1.493(6) ?
N C1 . 1.504(6) ?
N H1 . 0.84(7) ?
C1 C2 . 1.515(7) ?
C1 H1A . 0.9900 ?
C1 H1B . 0.9900 ?
C3 C4 . 1.522(7) ?
C3 H3A . 0.9900 ?
C3 H3B . 0.9900 ?
C5 C6 . 1.526(7) ?
C5 H5A . 0.9900 ?
C5 H5B . 0.9900 ?
O11 H11A . 0.848(19) ?
O11 H11B . 0.849(19) ?

loop_
_geom_hbond_atom_site_label_D
_geom_hbond_atom_site_label_H
_geom_hbond_atom_site_label_A
_geom_hbond_site_symmetry_A
_geom_hbond_distance_DH
_geom_hbond_distance_HA
_geom_hbond_distance_DA
_geom_hbond_angle_DHA
_geom_hbond_publ_flag
O9 H9A O11 . 0.842(19) 1.84(2) 2.683(5) 175(6) yes
O9 H9B O13 . 0.836(19) 1.92(2) 2.735(6) 164(6) yes
O10 H10A O12 . 0.827(19) 1.84(2) 2.656(5) 167(5) yes
O10 H10B O6 1_655 0.841(19) 1.82(2) 2.634(5) 163(6) yes
O11 H11A O8 3_676 0.848(19) 1.85(2) 2.673(5) 163(6) yes
O11 H11B O7 1_655 0.849(19) 2.07(3) 2.819(5) 148(5) yes
O12 H12A O11 1_545 0.852(19) 2.10(2) 2.932(6) 166(6) yes
O12 H12B O4 3_666 0.851(19) 2.04(2) 2.890(5) 173(6) yes
O13 H13A O3 4_676 0.83(2) 2.27(5) 2.953(5) 140(6) yes
N H1 O4 . 0.84(7) 2.24(3) 2.655(6) 111(2) yes
N H1 O6 . 0.84(7) 2.22(3) 2.614(5) 109(2) yes
N H1 O8 . 0.84(7) 2.19(3) 2.599(5) 110(2) yes

loop_
_geom_torsion_atom_site_label_1
_geom_torsion_atom_site_label_2
_geom_torsion_atom_site_label_3
_geom_torsion_atom_site_label_4
_geom_torsion_site_symmetry_1
_geom_torsion
_geom_torsion_publ_flag
O2 U O3 C2 . 156.8(4) ?
O1 U O3 C2 . -22.0(4) ?
O7 U O3 C2 2_545 71.7(4) ?
O10 U O3 C2 . 64.3(5) ?
O5 U O3 C2 2 -108.6(4) ?
O9 U O3 C2 . -116.7(4) ?
U O3 C2 O4 . -4.4(8) ?
U O3 C2 C1 . 173.4(3) ?
C1 N C3 C4 . 152.3(4) yes
U O5 C4 O6 2_545 -29.4(8) ?
U O5 C4 C3 2_545 148.4(3) ?
C3 N C5 C6 . 153.7(4) yes
C5 N C1 C2 . 146.7(4) yes
C1 N C5 C6 . -77.4(5) yes
C3 N C1 C2 . -84.9(5) yes
C5 N C3 C4 . -79.8(5) yes
N C1 C2 O3 . -179.9(4) yes
N C3 C4 O5 . 174.2(4) yes
N C5 C6 O7 . 167.7(4) yes
N C1 C2 O4 . -2.0(6) yes
N C3 C4 O6 . -7.8(7) yes
N C5 C6 O8 . -14.3(6) yes
U O7 C6 O8 2 146.2(4) ?
U O7 C6 C5 2 -36.0(7) ?
